data_4123435
loop_
_publ_author_name
'Kawakami, Takahiro'
'Murakami, Kei'
'Itami, Kenichiro'

_publ_section_title
;
 Catalytic C-h imidation of aromatic cores of functional molecules:
 ligand-accelerated cu catalysis and application to materials- and
 biology-oriented aromatics.
;
_journal_issue 7
_journal_name_full 'Journal of the American Chemical Society'
_journal_page_first 2460
_journal_page_last 2463
_journal_paper_doi 10.1021/ja5130012
_journal_volume 137
_journal_year 2015
_chemical_formula_sum 'C19 H17 N O5 S3'
_chemical_formula_weight 435.52
_chemical_name_systematic
; 
 ? 
;
_space_group_IT_number 2
_symmetry_cell_setting triclinic
_symmetry_space_group_name_Hall '-P 1'
_symmetry_space_group_name_H-M 'P -1'
_atom_sites_solution_hydrogens geom
_atom_sites_solution_primary direct
_atom_sites_solution_secondary difmap
_audit_creation_method SHELXL-97
_cell_angle_alpha 113.145(3)
_cell_angle_beta 93.8535(6)
_cell_angle_gamma 110.660(2)
_cell_formula_units_Z 2
_cell_length_a 8.3370(11)
_cell_length_b 11.6192(18)
_cell_length_c 11.8076(16)
_cell_measurement_reflns_used 14077
_cell_measurement_temperature 103(2)
_cell_measurement_theta_max 27.4835
_cell_measurement_theta_min 3.1195
_cell_volume 955.5(2)
_computing_cell_refinement 'RIGAKU CrystalClear'
_computing_data_collection 'RIGAKU CrystalClear'
_computing_data_reduction 'RIGAKU CrystalClear'
_computing_molecular_graphics ORTEP-III
_computing_structure_refinement 'SHELXL-97 (Sheldrick, 1997)'
_computing_structure_solution SIR-97
_diffrn_ambient_temperature 103(2)
_diffrn_measured_fraction_theta_full 0.960
_diffrn_measured_fraction_theta_max 0.960
_diffrn_measurement_device_type
;
Saturn70 CCD (4x4 bin mode) with MicroMax-007
;
_diffrn_measurement_method 'profile data from \w-scans'
_diffrn_radiation_monochromator graphite
_diffrn_radiation_source 'fine-focus sealed tube'
_diffrn_radiation_type MoK\a
_diffrn_radiation_wavelength 0.71075
_diffrn_reflns_av_R_equivalents 0.0119
_diffrn_reflns_av_sigmaI/netI 0.0138
_diffrn_reflns_limit_h_max 9
_diffrn_reflns_limit_h_min -9
_diffrn_reflns_limit_k_max 10
_diffrn_reflns_limit_k_min -13
_diffrn_reflns_limit_l_max 13
_diffrn_reflns_limit_l_min -14
_diffrn_reflns_number 6944
_diffrn_reflns_theta_full 25.00
_diffrn_reflns_theta_max 25.00
_diffrn_reflns_theta_min 3.09
_exptl_absorpt_coefficient_mu 0.420
_exptl_absorpt_correction_T_max 0.8843
_exptl_absorpt_correction_T_min 0.8499
_exptl_absorpt_correction_type multi-scan
_exptl_absorpt_process_details 'Jacobson, R. (1998) Private communication'
_exptl_crystal_colour Yellow
_exptl_crystal_density_diffrn 1.514
_exptl_crystal_density_method 'not measured'
_exptl_crystal_description Block
_exptl_crystal_F_000 452
_exptl_crystal_size_max 0.40
_exptl_crystal_size_mid 0.30
_exptl_crystal_size_min 0.30
_refine_diff_density_max 0.383
_refine_diff_density_min -0.336
_refine_diff_density_rms 0.043
_refine_ls_extinction_method none
_refine_ls_goodness_of_fit_ref 1.049
_refine_ls_hydrogen_treatment constr
_refine_ls_matrix_type full
_refine_ls_number_parameters 255
_refine_ls_number_reflns 3220
_refine_ls_number_restraints 0
_refine_ls_restrained_S_all 1.049
_refine_ls_R_factor_all 0.0265
_refine_ls_R_factor_gt 0.0236
_refine_ls_shift/su_max 0.001
_refine_ls_shift/su_mean 0.000
_refine_ls_structure_factor_coef Fsqd
_refine_ls_weighting_details 'calc w=1/[\s^2^(Fo^2^)+(0.0325P)^2^+0.5422P] where P=(Fo^2^+2Fc^2^)/3'
_refine_ls_weighting_scheme calc
_refine_ls_wR_factor_gt 0.0621
_refine_ls_wR_factor_ref 0.0634
_reflns_number_gt 2952
_reflns_number_total 3220
_reflns_threshold_expression >2sigma(I)
_cod_data_source_file ja5130012_si_002.cif
_cod_data_source_block 2d
_cod_depositor_comments
;
The following automatic conversions were performed:
'_atom_site_symetry_multiplicity' tag replaced with
'_atom_site_symmetry_multiplicity'.

Automatic conversion script
Id: cif_correct_tags 1440 2010-10-19 06:21:57Z saulius 

The following automatic conversions were performed:

'_exptl_absorpt_correction_type' value 'Multi-scan' changed to
'multi-scan' according to
/usr/data/users/saulius/crontab/automatic-downloads/rss-feeds/ACS/lib/dictionaries/cif_core.dic
dictionary named 'cif_core.dic' version 2.4.2 from 2011-04-26.

Automatic conversion script
Id: cif_fix_values 3008 2015-01-20 13:52:24Z robertas 

 Adding full bibliography for 4123433--4123435.cif.
;
_cod_original_sg_symbol_H-M P-1
_cod_database_code 4123435

loop_
_symmetry_equiv_pos_as_xyz
'x, y, z'
'-x, -y, -z'

loop_
_atom_site_label
_atom_site_type_symbol
_atom_site_fract_x
_atom_site_fract_y
_atom_site_fract_z
_atom_site_U_iso_or_equiv
_atom_site_adp_type
_atom_site_occupancy
_atom_site_symmetry_multiplicity
_atom_site_calc_flag
_atom_site_refinement_flags
S1 S 0.75602(5) 0.29262(4) 0.17618(3) 0.01542(10) Uani 1 1 d .
C1 C 0.6389(2) 0.39209(15) 0.22217(15) 0.0166(3) Uani 1 1 d .
C2 C 0.5622(2) 0.37784(16) 0.31784(15) 0.0178(3) Uani 1 1 d .
H1 H 0.4927 0.4255 0.3549 0.021 Uiso 1 1 calc R
C3 C 0.5958(2) 0.28553(15) 0.35648(14) 0.0161(3) Uani 1 1 d .
C4 C 0.7032(2) 0.23523(15) 0.28892(14) 0.0144(3) Uani 1 1 d .
C5 C 0.6324(2) 0.47450(16) 0.15516(16) 0.0203(3) Uani 1 1 d .
C6 C 0.5342(2) 0.56431(18) 0.19841(18) 0.0277(4) Uani 1 1 d .
H2 H 0.6094 0.6494 0.2740 0.042 Uiso 1 1 calc R
H3 H 0.4267 0.5156 0.2189 0.042 Uiso 1 1 calc R
H4 H 0.5024 0.5865 0.1306 0.042 Uiso 1 1 calc R
O1 O 0.70644(17) 0.46920(13) 0.06875(12) 0.0286(3) Uani 1 1 d .
C7 C 0.5157(2) 0.24443(18) 0.45212(15) 0.0221(4) Uani 1 1 d .
H5 H 0.5489 0.1734 0.4573 0.033 Uiso 1 1 calc R
H6 H 0.3868 0.2083 0.4263 0.033 Uiso 1 1 calc R
H7 H 0.5590 0.3248 0.5353 0.033 Uiso 1 1 calc R
N1 N 0.76942(16) 0.14237(12) 0.30126(12) 0.0142(3) Uani 1 1 d .
S2 S 0.96759(5) 0.20707(4) 0.40227(3) 0.01360(10) Uani 1 1 d .
O2 O 1.02673(14) 0.09909(11) 0.36322(10) 0.0180(2) Uani 1 1 d .
O3 O 1.06853(14) 0.33448(11) 0.40086(10) 0.0185(2) Uani 1 1 d .
C8 C 0.92156(19) 0.24114(16) 0.55206(14) 0.0148(3) Uani 1 1 d .
C9 C 0.8748(2) 0.13683(16) 0.59010(15) 0.0181(3) Uani 1 1 d .
H8 H 0.8747 0.0502 0.5384 0.022 Uiso 1 1 calc R
C10 C 0.8285(2) 0.16262(18) 0.70520(16) 0.0221(4) Uani 1 1 d .
H9 H 0.7962 0.0929 0.7330 0.026 Uiso 1 1 calc R
C11 C 0.8291(2) 0.28947(18) 0.78029(15) 0.0227(4) Uani 1 1 d .
H10 H 0.7945 0.3055 0.8582 0.027 Uiso 1 1 calc R
C12 C 0.8798(2) 0.39283(17) 0.74200(15) 0.0214(3) Uani 1 1 d .
H11 H 0.8827 0.4801 0.7950 0.026 Uiso 1 1 calc R
C13 C 0.9265(2) 0.37000(16) 0.62683(15) 0.0178(3) Uani 1 1 d .
H12 H 0.9609 0.4404 0.5999 0.021 Uiso 1 1 calc R
S3 S 0.63854(5) -0.02978(4) 0.22430(3) 0.01384(10) Uani 1 1 d .
O4 O 0.64868(15) -0.08583(11) 0.31110(10) 0.0189(2) Uani 1 1 d .
O5 O 0.47481(14) -0.03562(11) 0.17200(10) 0.0179(2) Uani 1 1 d .
C14 C 0.73337(19) -0.09632(15) 0.09936(14) 0.0145(3) Uani 1 1 d .
C15 C 0.7176(2) -0.06676(15) -0.00346(14) 0.0160(3) Uani 1 1 d .
H13 H 0.6602 -0.0096 -0.0048 0.019 Uiso 1 1 calc R
C16 C 0.7875(2) -0.12270(16) -0.10345(15) 0.0185(3) Uani 1 1 d .
H14 H 0.7808 -0.1024 -0.1736 0.022 Uiso 1 1 calc R
C17 C 0.8677(2) -0.20870(16) -0.10127(15) 0.0207(3) Uani 1 1 d .
H15 H 0.9134 -0.2484 -0.1710 0.025 Uiso 1 1 calc R
C18 C 0.8817(2) -0.23706(17) 0.00147(16) 0.0218(3) Uani 1 1 d .
H16 H 0.9367 -0.2960 0.0018 0.026 Uiso 1 1 calc R
C19 C 0.8158(2) -0.17985(16) 0.10400(15) 0.0185(3) Uani 1 1 d .
H17 H 0.8267 -0.1974 0.1756 0.022 Uiso 1 1 calc R

loop_
_atom_site_aniso_label
_atom_site_aniso_U_11
_atom_site_aniso_U_22
_atom_site_aniso_U_33
_atom_site_aniso_U_23
_atom_site_aniso_U_13
_atom_site_aniso_U_12
S1 0.0175(2) 0.01631(19) 0.01605(19) 0.00894(15) 0.00515(15) 0.00870(15)
C1 0.0156(8) 0.0125(7) 0.0185(8) 0.0044(6) -0.0012(6) 0.0059(6)
C2 0.0158(8) 0.0159(7) 0.0175(8) 0.0031(6) 0.0009(6) 0.0077(6)
C3 0.0143(7) 0.0162(7) 0.0139(7) 0.0039(6) 0.0010(6) 0.0057(6)
C4 0.0152(7) 0.0132(7) 0.0137(7) 0.0058(6) 0.0015(6) 0.0052(6)
C5 0.0190(8) 0.0165(8) 0.0218(8) 0.0082(7) -0.0021(7) 0.0049(7)
C6 0.0349(10) 0.0248(9) 0.0321(10) 0.0162(8) 0.0062(8) 0.0180(8)
O1 0.0336(7) 0.0339(7) 0.0304(7) 0.0213(6) 0.0104(6) 0.0187(6)
C7 0.0208(8) 0.0299(9) 0.0199(8) 0.0121(7) 0.0084(7) 0.0133(7)
N1 0.0153(6) 0.0128(6) 0.0146(6) 0.0058(5) 0.0017(5) 0.0067(5)
S2 0.01347(19) 0.01529(19) 0.01314(19) 0.00691(15) 0.00334(14) 0.00645(15)
O2 0.0190(6) 0.0214(6) 0.0177(5) 0.0088(5) 0.0054(5) 0.0125(5)
O3 0.0173(6) 0.0186(6) 0.0185(6) 0.0099(5) 0.0043(5) 0.0043(5)
C8 0.0126(7) 0.0189(8) 0.0125(7) 0.0065(6) 0.0022(6) 0.0067(6)
C9 0.0184(8) 0.0192(8) 0.0184(8) 0.0093(7) 0.0034(6) 0.0086(7)
C10 0.0200(8) 0.0272(9) 0.0225(8) 0.0156(7) 0.0058(7) 0.0083(7)
C11 0.0168(8) 0.0321(9) 0.0159(8) 0.0094(7) 0.0049(6) 0.0079(7)
C12 0.0176(8) 0.0209(8) 0.0182(8) 0.0024(7) 0.0023(6) 0.0074(7)
C13 0.0159(8) 0.0166(8) 0.0176(8) 0.0064(6) 0.0012(6) 0.0051(6)
S3 0.01473(19) 0.01271(18) 0.01411(19) 0.00636(15) 0.00431(15) 0.00513(15)
O4 0.0239(6) 0.0172(5) 0.0187(6) 0.0108(5) 0.0083(5) 0.0083(5)
O5 0.0145(5) 0.0182(5) 0.0199(6) 0.0079(5) 0.0044(4) 0.0062(4)
C14 0.0138(7) 0.0123(7) 0.0131(7) 0.0033(6) 0.0033(6) 0.0033(6)
C15 0.0145(7) 0.0134(7) 0.0163(7) 0.0054(6) 0.0009(6) 0.0036(6)
C16 0.0169(8) 0.0188(8) 0.0137(7) 0.0065(6) 0.0008(6) 0.0020(6)
C17 0.0176(8) 0.0221(8) 0.0158(8) 0.0031(7) 0.0049(6) 0.0070(7)
C18 0.0233(8) 0.0207(8) 0.0219(8) 0.0066(7) 0.0050(7) 0.0129(7)
C19 0.0214(8) 0.0180(8) 0.0169(8) 0.0084(6) 0.0034(7) 0.0084(7)

loop_
_atom_type_symbol
_atom_type_description
_atom_type_scat_dispersion_real
_atom_type_scat_dispersion_imag
_atom_type_scat_source
C C 0.0033 0.0016 'International Tables Vol C Tables 4.2.6.8 and 6.1.1.4'
H H 0.0000 0.0000 'International Tables Vol C Tables 4.2.6.8 and 6.1.1.4'
N N 0.0061 0.0033 'International Tables Vol C Tables 4.2.6.8 and 6.1.1.4'
O O 0.0106 0.0060 'International Tables Vol C Tables 4.2.6.8 and 6.1.1.4'
S S 0.1246 0.1234 'International Tables Vol C Tables 4.2.6.8 and 6.1.1.4'

loop_
_geom_angle_atom_site_label_1
_geom_angle_atom_site_label_2
_geom_angle_atom_site_label_3
_geom_angle
C1 S1 C4 90.51(7)
C2 C1 C5 130.41(14)
C2 C1 S1 111.65(12)
C5 C1 S1 117.92(12)
C1 C2 C3 113.99(14)
C1 C2 H1 123.0
C3 C2 H1 123.0
C4 C3 C2 110.02(14)
C4 C3 C7 125.73(14)
C2 C3 C7 124.17(14)
C3 C4 N1 127.23(14)
C3 C4 S1 113.78(12)
N1 C4 S1 118.98(11)
O1 C5 C1 120.01(15)
O1 C5 C6 122.39(15)
C1 C5 C6 117.60(14)
C5 C6 H2 109.5
C5 C6 H3 109.5
H2 C6 H3 109.5
C5 C6 H4 109.5
H2 C6 H4 109.5
H3 C6 H4 109.5
C3 C7 H5 109.5
C3 C7 H6 109.5
H5 C7 H6 109.5
C3 C7 H7 109.5
H5 C7 H7 109.5
H6 C7 H7 109.5
C4 N1 S2 118.76(10)
C4 N1 S3 118.83(10)
S2 N1 S3 122.17(7)
O2 S2 O3 120.40(7)
O2 S2 N1 105.77(6)
O3 S2 N1 105.39(6)
O2 S2 C8 110.21(7)
O3 S2 C8 108.85(7)
N1 S2 C8 105.01(7)
C13 C8 C9 122.19(14)
C13 C8 S2 118.77(12)
C9 C8 S2 118.99(12)
C10 C9 C8 118.34(15)
C10 C9 H8 120.8
C8 C9 H8 120.8
C9 C10 C11 120.52(15)
C9 C10 H9 119.7
C11 C10 H9 119.7
C12 C11 C10 120.21(15)
C12 C11 H10 119.9
C10 C11 H10 119.9
C11 C12 C13 120.62(15)
C11 C12 H11 119.7
C13 C12 H11 119.7
C12 C13 C8 118.09(15)
C12 C13 H12 121.0
C8 C13 H12 121.0
O4 S3 O5 121.01(7)
O4 S3 N1 107.73(6)
O5 S3 N1 103.25(6)
O4 S3 C14 109.80(7)
O5 S3 C14 108.56(7)
N1 S3 C14 105.24(7)
C19 C14 C15 122.23(14)
C19 C14 S3 119.21(12)
C15 C14 S3 118.52(12)
C16 C15 C14 118.42(14)
C16 C15 H13 120.8
C14 C15 H13 120.8
C15 C16 C17 120.03(15)
C15 C16 H14 120.0
C17 C16 H14 120.0
C18 C17 C16 120.66(15)
C18 C17 H15 119.7
C16 C17 H15 119.7
C17 C18 C19 120.32(15)
C17 C18 H16 119.8
C19 C18 H16 119.8
C14 C19 C18 118.30(15)
C14 C19 H17 120.8
C18 C19 H17 120.8

loop_
_geom_bond_atom_site_label_1
_geom_bond_atom_site_label_2
_geom_bond_distance
S1 C1 1.7197(15)
S1 C4 1.7264(15)
C1 C2 1.372(2)
C1 C5 1.474(2)
C2 C3 1.420(2)
C2 H1 0.9500
C3 C4 1.371(2)
C3 C7 1.500(2)
C4 N1 1.4226(19)
C5 O1 1.220(2)
C5 C6 1.504(2)
C6 H2 0.9800
C6 H3 0.9800
C6 H4 0.9800
C7 H5 0.9800
C7 H6 0.9800
C7 H7 0.9800
N1 S2 1.6944(13)
N1 S3 1.7073(13)
S2 O2 1.4290(11)
S2 O3 1.4290(11)
S2 C8 1.7551(15)
C8 C13 1.391(2)
C8 C9 1.393(2)
C9 C10 1.385(2)
C9 H8 0.9500
C10 C11 1.388(2)
C10 H9 0.9500
C11 C12 1.386(2)
C11 H10 0.9500
C12 C13 1.390(2)
C12 H11 0.9500
C13 H12 0.9500
S3 O4 1.4261(11)
S3 O5 1.4275(11)
S3 C14 1.7579(15)
C14 C19 1.387(2)
C14 C15 1.396(2)
C15 C16 1.383(2)
C15 H13 0.9500
C16 C17 1.391(2)
C16 H14 0.9500
C17 C18 1.384(2)
C17 H15 0.9500
C18 C19 1.387(2)
C18 H16 0.9500
C19 H17 0.9500

loop_
_geom_torsion_atom_site_label_1
_geom_torsion_atom_site_label_2
_geom_torsion_atom_site_label_3
_geom_torsion_atom_site_label_4
_geom_torsion
C4 S1 C1 C2 -1.03(12)
C4 S1 C1 C5 -179.92(12)
C5 C1 C2 C3 178.58(15)
S1 C1 C2 C3 -0.13(17)
C1 C2 C3 C4 1.61(19)
C1 C2 C3 C7 -175.20(15)
C2 C3 C4 N1 178.75(14)
C7 C3 C4 N1 -4.5(3)
C2 C3 C4 S1 -2.40(17)
C7 C3 C4 S1 174.35(13)
C1 S1 C4 C3 2.02(12)
C1 S1 C4 N1 -179.03(12)
C2 C1 C5 O1 -177.56(16)
S1 C1 C5 O1 1.1(2)
C2 C1 C5 C6 3.1(3)
S1 C1 C5 C6 -178.29(12)
C3 C4 N1 S2 -91.49(17)
S1 C4 N1 S2 89.71(12)
C3 C4 N1 S3 83.01(18)
S1 C4 N1 S3 -95.79(12)
C4 N1 S2 O2 -160.22(11)
S3 N1 S2 O2 25.47(10)
C4 N1 S2 O3 -31.68(12)
S3 N1 S2 O3 154.01(8)
C4 N1 S2 C8 83.20(12)
S3 N1 S2 C8 -91.11(9)
O2 S2 C8 C13 156.36(12)
O3 S2 C8 C13 22.30(14)
N1 S2 C8 C13 -90.15(13)
O2 S2 C8 C9 -26.05(14)
O3 S2 C8 C9 -160.11(12)
N1 S2 C8 C9 87.43(13)
C13 C8 C9 C10 1.3(2)
S2 C8 C9 C10 -176.17(12)
C8 C9 C10 C11 0.0(2)
C9 C10 C11 C12 -1.4(2)
C10 C11 C12 C13 1.6(2)
C11 C12 C13 C8 -0.3(2)
C9 C8 C13 C12 -1.2(2)
S2 C8 C13 C12 176.33(12)
C4 N1 S3 O4 -134.80(11)
S2 N1 S3 O4 39.50(10)
C4 N1 S3 O5 -5.68(12)
S2 N1 S3 O5 168.62(8)
C4 N1 S3 C14 108.09(12)
S2 N1 S3 C14 -77.61(10)
O4 S3 C14 C19 -5.40(14)
O5 S3 C14 C19 -139.70(12)
N1 S3 C14 C19 110.29(12)
O4 S3 C14 C15 172.44(11)
O5 S3 C14 C15 38.14(13)
N1 S3 C14 C15 -71.87(13)
C19 C14 C15 C16 -0.3(2)
S3 C14 C15 C16 -178.04(11)
C14 C15 C16 C17 1.4(2)
C15 C16 C17 C18 -1.3(2)
C16 C17 C18 C19 0.0(2)
C15 C14 C19 C18 -1.0(2)
S3 C14 C19 C18 176.72(12)
C17 C18 C19 C14 1.2(2)
